data_7213370
loop_
_publ_author_name
'Thiemann, Thies'
'Ohira, Daisuke'
'Li, Yuanqiang'
'Sawada, Tsuyoshi'
'Mataka, Shuntaro'
'Rauch, Karsten'
'Noltemeyer, Mathias'
'de Meijere, Armin'

_publ_section_title
;
 [4&#x2005;+&#x2005;2] Cycloaddition of thiophene S-monoxides to activated
 methylenecyclopropanes
;
_journal_issue 17
_journal_name_full 'Journal of the Chemical Society, Perkin Transactions 1'
_journal_page_first 2968
_journal_paper_doi 10.1039/b003850o
_journal_year 2000
_chemical_formula_sum 'C26 H28 O S'
_chemical_formula_weight 388.54
_chemical_name_systematic
; 
 compound 3f
;
_space_group_IT_number 14
_symmetry_cell_setting monoclinic
_symmetry_space_group_name_Hall '-P 2ybc'
_symmetry_space_group_name_H-M 'P 1 21/c 1'
_atom_sites_solution_hydrogens geom
_atom_sites_solution_primary direct
_atom_sites_solution_secondary difmap
_audit_creation_method SHELXL
_cell_angle_alpha 90.00
_cell_angle_beta 97.061(12)
_cell_angle_gamma 90.00
_cell_formula_units_Z 4
_cell_length_a 13.131(2)
_cell_length_b 14.125(2)
_cell_length_c 11.6791(14)
_cell_measurement_reflns_used 39
_cell_measurement_temperature 150(2)
_cell_measurement_theta_max 12.5
_cell_measurement_theta_min 10
_cell_volume 2149.8(5)
_computing_cell_refinement 'STOE DIF4'
_computing_data_collection 'STOE DIF4'
_computing_data_reduction 'STOE REDU4'
_computing_molecular_graphics SHELXTL
_computing_publication_material SHELXTL
_computing_structure_refinement 'SHELXL-93 (Sheldrick, 1993)'
_computing_structure_solution 'SHELXS-86 (Sheldrick, 1990)'
_diffrn_ambient_temperature 150(2)
_diffrn_measurement_device 'STOE AED2 four circle diffractometer'
_diffrn_measurement_method 'profile fitted theta omega scans'
_diffrn_radiation_monochromator graphite
_diffrn_radiation_source 'fine-focus sealed tube'
_diffrn_radiation_type MoK\a
_diffrn_radiation_wavelength 0.71073
_diffrn_reflns_av_R_equivalents 0.0629
_diffrn_reflns_av_sigmaI/netI 0.0321
_diffrn_reflns_limit_h_max 14
_diffrn_reflns_limit_h_min -12
_diffrn_reflns_limit_k_max 0
_diffrn_reflns_limit_k_min -15
_diffrn_reflns_limit_l_max 12
_diffrn_reflns_limit_l_min -12
_diffrn_reflns_number 2837
_diffrn_reflns_theta_max 22.52
_diffrn_reflns_theta_min 3.52
_diffrn_standards_decay_% none
_diffrn_standards_interval_count '90 min'
_diffrn_standards_number 3
_exptl_absorpt_coefficient_mu 0.164
_exptl_absorpt_correction_type none
_exptl_crystal_colour none
_exptl_crystal_density_diffrn 1.200
_exptl_crystal_description plates
_exptl_crystal_F_000 832
_exptl_crystal_size_max 0.80
_exptl_crystal_size_mid 0.60
_exptl_crystal_size_min 0.40
_refine_diff_density_max 0.217
_refine_diff_density_min -0.239
_refine_diff_density_rms 0.046
_refine_ls_extinction_method none
_refine_ls_goodness_of_fit_all 1.083
_refine_ls_goodness_of_fit_obs 1.067
_refine_ls_hydrogen_treatment riding
_refine_ls_matrix_type full
_refine_ls_number_parameters 255
_refine_ls_number_reflns 2807
_refine_ls_number_restraints 0
_refine_ls_restrained_S_all 1.104
_refine_ls_restrained_S_obs 1.067
_refine_ls_R_factor_all 0.0553
_refine_ls_R_factor_obs 0.0419
_refine_ls_shift/esd_max 0.000
_refine_ls_shift/esd_mean 0.000
_refine_ls_structure_factor_coef Fsqd
_refine_ls_weighting_details 'w=1/[\s^2^(Fo^2^)+(0.0420P)^2^+1.4400P] where P=(Fo^2^+2Fc^2^)/3'
_refine_ls_weighting_scheme calc
_refine_ls_wR_factor_all 0.1072
_refine_ls_wR_factor_obs 0.0930
_reflns_number_observed 2308
_reflns_number_total 2812
_reflns_observed_criterion >2sigma(I)
_cod_data_source_file b003850osup1.cif
_cod_data_source_block adm128x
_cod_depositor_comments
;
The following automatic conversions were performed:

'_refine_ls_weighting_scheme' value 'calc
w=1/[\s^2^(Fo^2^)+(0.0420P)^2^+1.4400P] where P=(Fo^2^+2Fc^2^)/3' was
changed to 'calc'. New tag '_refine_ls_weighting_details' was
created. The value of the new tag was set to
'w=1/[\s^2^(Fo^2^)+(0.0420P)^2^+1.4400P] where P=(Fo^2^+2Fc^2^)/3'.

Automatic conversion script
Id: cif_fix_values 3143 2015-03-26 13:38:13Z robertas 
;
_cod_original_sg_symbol_H-M P2(1)/c
_cod_database_code 7213370

loop_
_symmetry_equiv_pos_as_xyz
'x, y, z'
'-x, y+1/2, -z+1/2'
'-x, -y, -z'
'x, -y-1/2, z-1/2'

loop_
_atom_site_aniso_label
_atom_site_aniso_U_11
_atom_site_aniso_U_22
_atom_site_aniso_U_33
_atom_site_aniso_U_23
_atom_site_aniso_U_13
_atom_site_aniso_U_12
C1' 0.0252(14) 0.0267(14) 0.0247(14) 0.0001(11) 0.0063(11) 0.0029(11)
C2 0.033(2) 0.048(2) 0.032(2) -0.0021(14) -0.0049(12) -0.0014(14)
C2' 0.0224(14) 0.033(2) 0.0286(15) -0.0011(12) 0.0027(11) 0.0006(12)
C2" 0.041(2) 0.035(2) 0.043(2) -0.0024(14) -0.0017(13) -0.0086(14)
C3 0.0241(15) 0.049(2) 0.043(2) 0.0019(15) 0.0023(12) 0.0029(14)
C3' 0.0240(13) 0.030(2) 0.0263(14) -0.0004(12) 0.0056(11) -0.0045(12)
C3" 0.029(2) 0.041(2) 0.043(2) 0.0070(14) 0.0075(13) -0.0102(13)
C4' 0.0218(13) 0.0251(14) 0.0238(14) 0.0004(11) 0.0076(11) -0.0008(11)
C5' 0.0169(12) 0.0282(15) 0.0243(14) 0.0005(11) 0.0074(10) -0.0034(11)
C6' 0.0161(13) 0.0280(15) 0.0282(14) -0.0016(12) 0.0068(11) -0.0017(11)
S7' 0.0265(4) 0.0249(4) 0.0261(4) 0.0011(3) 0.0096(3) 0.0005(3)
O7 0.0474(11) 0.0344(11) 0.0234(10) -0.0026(8) 0.0105(8) 0.0038(9)
C11 0.041(2) 0.034(2) 0.033(2) 0.0042(13) 0.0070(13) 0.0082(13)
C41 0.0340(15) 0.0257(15) 0.0290(14) 0.0026(12) 0.0068(12) 0.0015(12)
C50 0.0251(14) 0.0284(15) 0.0255(14) 0.0012(11) 0.0062(11) -0.0009(11)
C51 0.0251(13) 0.0280(14) 0.0192(13) -0.0050(11) 0.0019(10) -0.0018(12)
C52 0.030(2) 0.028(2) 0.034(2) -0.0029(12) 0.0033(12) -0.0032(12)
C53 0.033(2) 0.043(2) 0.043(2) -0.0120(15) 0.0105(13) -0.0143(14)
C54 0.0235(15) 0.055(2) 0.043(2) -0.019(2) 0.0006(13) -0.0040(15)
C55 0.032(2) 0.048(2) 0.031(2) -0.0053(14) -0.0039(13) 0.0083(14)
C56 0.035(2) 0.037(2) 0.0240(14) -0.0008(12) 0.0037(12) 0.0019(13)
C60 0.0255(14) 0.030(2) 0.0313(15) -0.0026(12) 0.0045(11) 0.0013(12)
C61 0.0292(14) 0.035(2) 0.0231(14) -0.0061(12) 0.0038(11) 0.0050(13)
C62 0.028(2) 0.044(2) 0.035(2) -0.0023(14) 0.0079(12) 0.0054(13)
C63 0.032(2) 0.064(2) 0.039(2) -0.003(2) 0.0117(13) -0.001(2)
C64 0.028(2) 0.085(3) 0.046(2) -0.007(2) 0.0088(14) 0.015(2)
C65 0.043(2) 0.065(2) 0.057(2) 0.000(2) 0.007(2) 0.030(2)
C66 0.042(2) 0.043(2) 0.041(2) 0.0010(14) 0.0050(14) 0.0147(15)

loop_
_atom_site_label
_atom_site_type_symbol
_atom_site_fract_x
_atom_site_fract_y
_atom_site_fract_z
_atom_site_U_iso_or_equiv
_atom_site_thermal_displace_type
_atom_site_occupancy
_atom_site_calc_flag
_atom_site_refinement_flags
C1' C 0.3029(2) 0.9721(2) 0.0681(2) 0.0253(6) Uani 1 d .
C2 C 0.1429(2) 0.8941(2) -0.0533(2) 0.0386(7) Uani 1 d .
H2A H 0.1478(2) 0.9445(2) -0.1112(2) 0.046 Uiso 1 calc R
H2B H 0.1206(2) 0.8316(2) -0.0857(2) 0.046 Uiso 1 calc R
C2' C 0.2196(2) 0.8956(2) 0.0540(2) 0.0281(6) Uani 1 d .
C2" C 0.2313(2) 0.7089(2) 0.0700(2) 0.0400(7) Uani 1 d .
H2"A H 0.2836(2) 0.6594(2) 0.0633(2) 0.048 Uiso 1 calc R
H2"B H 0.1693(2) 0.7044(2) 0.0127(2) 0.048 Uiso 1 calc R
C3 C 0.1089(2) 0.9221(2) 0.0603(2) 0.0389(7) Uani 1 d .
H3A H 0.0658(2) 0.8767(2) 0.0976(2) 0.047 Uiso 1 calc R
H3B H 0.0930(2) 0.9896(2) 0.0721(2) 0.047 Uiso 1 calc R
C3' C 0.2681(2) 0.8057(2) 0.1077(2) 0.0266(6) Uani 1 d .
C3" C 0.2177(2) 0.7440(2) 0.1897(2) 0.0374(7) Uani 1 d .
H3"A H 0.1476(2) 0.7611(2) 0.2053(2) 0.045 Uiso 1 calc R
H3"B H 0.2619(2) 0.7160(2) 0.2559(2) 0.045 Uiso 1 calc R
C4' C 0.3833(2) 0.8266(2) 0.1414(2) 0.0232(6) Uani 1 d .
C5' C 0.3903(2) 0.9017(2) 0.2349(2) 0.0227(6) Uani 1 d .
C6' C 0.3441(2) 0.9818(2) 0.1951(2) 0.0237(6) Uani 1 d .
S7' S 0.41589(5) 0.90593(4) 0.02513(5) 0.0253(2) Uani 1 d .
O7 O 0.39097(14) 0.86060(13) -0.09043(14) 0.0345(5) Uani 1 d .
C11 C 0.2831(2) 1.0636(2) 0.0012(2) 0.0359(7) Uani 1 d .
H11A H 0.2739(13) 1.0499(2) -0.0817(2) 0.054 Uiso 1 calc R
H11B H 0.3417(6) 1.1063(5) 0.0193(11) 0.054 Uiso 1 calc R
H11C H 0.2210(8) 1.0937(6) 0.0227(11) 0.054 Uiso 1 calc R
C41 C 0.4547(2) 0.7424(2) 0.1601(2) 0.0293(6) Uani 1 d .
H41A H 0.4482(9) 0.7034(6) 0.0901(5) 0.044 Uiso 1 calc R
H41B H 0.4364(8) 0.7046(6) 0.2249(9) 0.044 Uiso 1 calc R
H41C H 0.5256(2) 0.7646(2) 0.1773(14) 0.044 Uiso 1 calc R
C50 C 0.4432(2) 0.8826(2) 0.3545(2) 0.0261(6) Uani 1 d .
H50A H 0.4253(2) 0.8179(2) 0.3779(2) 0.031 Uiso 1 calc R
H50B H 0.4173(2) 0.9277(2) 0.4089(2) 0.031 Uiso 1 calc R
C51 C 0.5597(2) 0.8913(2) 0.3634(2) 0.0242(6) Uani 1 d .
C52 C 0.6049(2) 0.9663(2) 0.3120(2) 0.0308(6) Uani 1 d .
H52A H 0.5629(2) 1.0126(2) 0.2704(2) 0.037 Uiso 1 calc R
C53 C 0.7115(2) 0.9743(2) 0.3208(2) 0.0392(7) Uani 1 d .
H53A H 0.7419(2) 1.0261(2) 0.2858(2) 0.047 Uiso 1 calc R
C54 C 0.7725(2) 0.9064(2) 0.3807(2) 0.0407(8) Uani 1 d .
H54A H 0.8451(2) 0.9115(2) 0.3866(2) 0.049 Uiso 1 calc R
C55 C 0.7286(2) 0.8317(2) 0.4318(2) 0.0378(7) Uani 1 d .
H55A H 0.7707(2) 0.7854(2) 0.4731(2) 0.045 Uiso 1 calc R
C56 C 0.6223(2) 0.8241(2) 0.4229(2) 0.0319(7) Uani 1 d .
H56A H 0.5923(2) 0.7721(2) 0.4580(2) 0.038 Uiso 1 calc R
C60 C 0.3278(2) 1.0696(2) 0.2625(2) 0.0289(6) Uani 1 d .
H60A H 0.3444(2) 1.1257(2) 0.2174(2) 0.035 Uiso 1 calc R
H60B H 0.3751(2) 1.0689(2) 0.3353(2) 0.035 Uiso 1 calc R
C61 C 0.2176(2) 1.0779(2) 0.2905(2) 0.0290(6) Uani 1 d .
C62 C 0.1697(2) 1.0010(2) 0.3339(2) 0.0352(7) Uani 1 d .
H62A H 0.2055(2) 0.9426(2) 0.3448(2) 0.042 Uiso 1 calc R
C63 C 0.0698(2) 1.0075(2) 0.3618(2) 0.0443(8) Uani 1 d .
H63A H 0.0380(2) 0.9543(2) 0.3923(2) 0.053 Uiso 1 calc R
C64 C 0.0175(2) 1.0921(3) 0.3447(3) 0.0525(9) Uani 1 d .
H64A H -0.0509(2) 1.0972(3) 0.3626(3) 0.063 Uiso 1 calc R
C65 C 0.0645(2) 1.1688(3) 0.3018(3) 0.0549(9) Uani 1 d .
H65A H 0.0285(2) 1.2270(3) 0.2907(3) 0.066 Uiso 1 calc R
C66 C 0.1644(2) 1.1620(2) 0.2744(2) 0.0421(8) Uani 1 d .
H66A H 0.1961(2) 1.2155(2) 0.2445(2) 0.051 Uiso 1 calc R

loop_
_atom_type_symbol
_atom_type_description
_atom_type_scat_dispersion_real
_atom_type_scat_dispersion_imag
_atom_type_scat_source
C C 0.0033 0.0016 'International Tables Vol C Tables 4.2.6.8 and 6.1.1.4'
H H 0.0000 0.0000 'International Tables Vol C Tables 4.2.6.8 and 6.1.1.4'
O O 0.0106 0.0060 'International Tables Vol C Tables 4.2.6.8 and 6.1.1.4'
S S 0.1246 0.1234 'International Tables Vol C Tables 4.2.6.8 and 6.1.1.4'

loop_
_geom_angle_atom_site_label_1
_geom_angle_atom_site_label_2
_geom_angle_atom_site_label_3
_geom_angle
C11 C1' C6' 116.3(2)
C11 C1' C2' 118.1(2)
C6' C1' C2' 109.4(2)
C11 C1' S7' 112.2(2)
C6' C1' S7' 96.2(2)
C2' C1' S7' 101.4(2)
C3 C2 C2' 60.3(2)
C2 C2' C3 59.8(2)
C2 C2' C3' 122.3(2)
C3 C2' C3' 122.9(2)
C2 C2' C1' 119.6(2)
C3 C2' C1' 119.9(2)
C3' C2' C1' 106.7(2)
C3' C2" C3" 60.0(2)
C2 C3 C2' 60.0(2)
C2" C3' C3" 60.5(2)
C2" C3' C2' 122.5(2)
C3" C3' C2' 123.4(2)
C2" C3' C4' 121.3(2)
C3" C3' C4' 116.2(2)
C2' C3' C4' 107.1(2)
C3' C3" C2" 59.5(2)
C41 C4' C5' 117.7(2)
C41 C4' C3' 117.2(2)
C5' C4' C3' 106.7(2)
C41 C4' S7' 112.7(2)
C5' C4' S7' 96.1(2)
C3' C4' S7' 103.6(2)
C6' C5' C50 127.7(2)
C6' C5' C4' 110.9(2)
C50 C5' C4' 121.4(2)
C5' C6' C60 127.2(2)
C5' C6' C1' 110.7(2)
C60 C6' C1' 122.0(2)
O7 S7' C4' 111.02(11)
O7 S7' C1' 111.29(11)
C4' S7' C1' 80.98(11)
C5' C50 C51 113.2(2)
C56 C51 C52 118.8(2)
C56 C51 C50 120.5(2)
C52 C51 C50 120.7(2)
C51 C52 C53 120.6(3)
C54 C53 C52 119.6(3)
C55 C54 C53 120.3(3)
C54 C55 C56 119.9(3)
C51 C56 C55 120.8(3)
C6' C60 C61 112.2(2)
C66 C61 C62 118.7(2)
C66 C61 C60 121.0(3)
C62 C61 C60 120.3(2)
C61 C62 C63 121.2(3)
C64 C63 C62 119.2(3)
C65 C64 C63 119.9(3)
C64 C65 C66 120.6(3)
C61 C66 C65 120.3(3)

loop_
_geom_bond_atom_site_label_1
_geom_bond_atom_site_label_2
_geom_bond_distance
C1' C11 1.516(4)
C1' C6' 1.521(3)
C1' C2' 1.532(4)
C1' S7' 1.874(2)
C2 C3 1.504(4)
C2 C2' 1.508(4)
C2' C3 1.512(4)
C2' C3' 1.520(4)
C2" C3' 1.499(4)
C2" C3" 1.514(4)
C3' C3" 1.507(4)
C3' C4' 1.543(3)
C4' C41 1.513(3)
C4' C5' 1.517(3)
C4' S7' 1.851(2)
C5' C6' 1.339(3)
C5' C50 1.506(3)
C6' C60 1.498(4)
S7' O7 1.493(2)
C50 C51 1.526(3)
C51 C56 1.385(4)
C51 C52 1.386(4)
C52 C53 1.395(4)
C53 C54 1.384(4)
C54 C55 1.373(4)
C55 C56 1.391(4)
C60 C61 1.527(3)
C61 C66 1.379(4)
C61 C62 1.383(4)
C62 C63 1.393(4)
C63 C64 1.381(4)
C64 C65 1.371(5)
C65 C66 1.391(4)
